data_7210197
loop_
_publ_author_name
'Li, Meng-Yuan'
'Sevov, Slavi C.'

_publ_section_title
;
 Mellitate-based coordination polymers with a recurring motif: controlling
 dimensionality with secondary ligands
;
_journal_issue 25
_journal_name_full CrystEngComm
_journal_page_first 5107
_journal_paper_doi 10.1039/c3ce40442k
_journal_volume 15
_journal_year 2013
_chemical_formula_sum 'C44 H34 Co4 N4 O37'
_chemical_formula_weight 1446.47
_chemical_name_systematic
;
?
;
_space_group_IT_number 2
_symmetry_cell_setting triclinic
_symmetry_space_group_name_Hall '-P 1'
_symmetry_space_group_name_H-M 'P -1'
_atom_sites_solution_hydrogens geom
_atom_sites_solution_primary direct
_atom_sites_solution_secondary difmap
_audit_creation_method SHELXL-97
_cell_angle_alpha 98.946(3)
_cell_angle_beta 101.634(3)
_cell_angle_gamma 90.142(3)
_cell_formula_units_Z 2
_cell_length_a 11.3330(7)
_cell_length_b 15.2656(10)
_cell_length_c 15.6223(10)
_cell_measurement_temperature 296(2)
_cell_volume 2613.4(3)
_computing_structure_refinement 'SHELXL-97 (Sheldrick, 2008)'
_computing_structure_solution 'SHELXS-97 (Sheldrick, 2008)'
_diffrn_ambient_temperature 296(2)
_diffrn_measured_fraction_theta_full 0.983
_diffrn_measured_fraction_theta_max 0.983
_diffrn_radiation_monochromator graphite
_diffrn_radiation_source 'fine-focus sealed tube'
_diffrn_radiation_type MoK\a
_diffrn_radiation_wavelength 0.71073
_diffrn_reflns_av_R_equivalents 0.0511
_diffrn_reflns_av_sigmaI/netI 0.0962
_diffrn_reflns_limit_h_max 7
_diffrn_reflns_limit_h_min -14
_diffrn_reflns_limit_k_max 19
_diffrn_reflns_limit_k_min -19
_diffrn_reflns_limit_l_max 19
_diffrn_reflns_limit_l_min -19
_diffrn_reflns_number 21445
_diffrn_reflns_theta_full 26.48
_diffrn_reflns_theta_max 26.48
_diffrn_reflns_theta_min 1.35
_exptl_absorpt_coefficient_mu 1.366
_exptl_absorpt_correction_T_max 0.934
_exptl_absorpt_correction_T_min 0.730
_exptl_absorpt_correction_type multi-scan
_exptl_absorpt_process_details 'Blessing, R.H. (1995) Acta Cryst. A51, 33-38'
_exptl_crystal_colour pink
_exptl_crystal_density_diffrn 1.838
_exptl_crystal_density_meas ?
_exptl_crystal_density_method 'not measured'
_exptl_crystal_description plate
_exptl_crystal_F_000 1460
_exptl_crystal_size_max 0.23
_exptl_crystal_size_mid 0.18
_exptl_crystal_size_min 0.05
_refine_diff_density_max 1.864
_refine_diff_density_min -0.802
_refine_diff_density_rms 0.155
_refine_ls_extinction_method none
_refine_ls_goodness_of_fit_ref 1.018
_refine_ls_hydrogen_treatment mixed
_refine_ls_matrix_type full
_refine_ls_number_parameters 683
_refine_ls_number_reflns 10609
_refine_ls_number_restraints 490
_refine_ls_restrained_S_all 1.004
_refine_ls_R_factor_all 0.1082
_refine_ls_R_factor_gt 0.0603
_refine_ls_shift/su_max 0.001
_refine_ls_shift/su_mean 0.000
_refine_ls_structure_factor_coef Fsqd
_refine_ls_weighting_details 'calc w=1/[\s^2^(Fo^2^)+(0.0886P)^2^+0.0000P] where P=(Fo^2^+2Fc^2^)/3'
_refine_ls_weighting_scheme calc
_refine_ls_wR_factor_gt 0.1469
_refine_ls_wR_factor_ref 0.1703
_reflns_number_gt 6712
_reflns_number_total 10609
_reflns_threshold_expression >2sigma(I)
_cod_data_source_file c3ce40442k.txt
_cod_data_source_block 1
_cod_depositor_comments
;
The following automatic conversions were performed:

'_symmetry_cell_setting' value 'Triclinic' changed to 'triclinic'
according to /home/saulius/struct/CIF-dictionaries/cif_core.dic
dictionary named 'cif_core.dic' version 2.4.2 from 2011-04-26.

Automatic conversion script
Id: cif_fix_values 1891 2012-01-12 08:04:46Z andrius 

The following automatic conversions were performed:

'_exptl_crystal_density_meas' value 'not measured' was changed to '?'
- the value is perceived as not measured.

Automatic conversion script
Id: cif_fix_values 3008 2015-01-20 13:52:24Z robertas 
;
_cod_database_code 7210197

loop_
_symmetry_equiv_pos_as_xyz
'x, y, z'
'-x, -y, -z'

loop_
_atom_site_label
_atom_site_type_symbol
_atom_site_fract_x
_atom_site_fract_y
_atom_site_fract_z
_atom_site_U_iso_or_equiv
_atom_site_adp_type
_atom_site_occupancy
_atom_site_symmetry_multiplicity
_atom_site_calc_flag
_atom_site_refinement_flags
Co1 Co 0.20426(6) 0.35556(5) 0.49943(5) 0.01126(18) Uani 1 1 d .
Co2 Co 0.57349(6) 0.54117(5) 0.76221(5) 0.00724(17) Uani 1 1 d .
Co3 Co -0.29475(6) 1.14221(5) 0.49984(5) 0.01172(19) Uani 1 1 d .
Co4 Co 0.07442(6) 1.04174(5) 0.76441(5) 0.00749(17) Uani 1 1 d .
O1 O 0.3182(3) 0.6001(3) 0.6351(3) 0.0175(9) Uani 1 1 d .
O1W O 0.5370(3) 0.4316(2) 0.6555(2) 0.0095(8) Uani 1 1 d .
O1S O 0.574(2) 0.9777(17) 0.0741(16) 0.124(11) Uiso 0.41(2) 1 d P
O2W O 0.5504(3) 0.6181(2) 0.6557(2) 0.0094(8) Uani 1 1 d .
O2 O 0.3899(3) 0.5395(2) 0.7575(2) 0.0117(8) Uani 1 1 d .
O2S O 1.0589(19) 0.4938(16) 0.0832(15) 0.162(12) Uiso 0.53(2) 1 d P
O3 O 0.2468(3) 0.7346(2) 0.7722(3) 0.0127(8) Uani 1 1 d .
O3W O 0.3682(3) 0.4092(3) 0.5002(3) 0.0264(11) Uani 1 1 d .
O4 O 0.0905(3) 0.7593(2) 0.6666(3) 0.0141(8) Uani 1 1 d .
O4W O 0.2593(4) 0.2218(3) 0.4994(3) 0.0252(10) Uani 1 1 d .
O5 O -0.1059(3) 0.7317(2) 0.7765(2) 0.0129(8) Uani 1 1 d .
O5W O 0.0303(4) 0.3180(3) 0.4983(3) 0.0285(11) Uani 1 1 d .
O6 O -0.1831(3) 0.6776(2) 0.6371(2) 0.0112(8) Uani 1 1 d .
O6W O 0.1391(4) 0.4875(3) 0.5001(3) 0.0276(11) Uani 1 1 d .
O7 O -0.2433(3) 0.4437(3) 0.6327(3) 0.0169(9) Uani 1 1 d .
O7W O 0.0358(3) 1.1165(2) 0.6555(2) 0.0114(8) Uani 1 1 d .
O8 O -0.2457(3) 0.5395(2) 0.7565(3) 0.0126(8) Uani 1 1 d .
O8W O 0.0519(3) 0.9307(2) 0.6586(2) 0.0130(8) Uani 1 1 d .
O9 O 0.0009(3) 0.2929(2) 0.6625(2) 0.0124(8) Uani 1 1 d .
O9W O -0.1311(4) 1.0898(3) 0.4991(3) 0.0296(11) Uani 1 1 d .
O10 O -0.0969(3) 0.3516(2) 0.7680(3) 0.0129(8) Uani 1 1 d .
O10W O -0.3589(4) 1.0115(3) 0.5000(3) 0.0250(10) Uani 1 1 d .
O11 O 0.2591(3) 0.3642(2) 0.6352(2) 0.0108(8) Uani 1 1 d .
O11W O -0.4674(3) 1.1790(3) 0.4993(3) 0.0250(10) Uani 1 1 d .
O12 O 0.2618(3) 0.3554(2) 0.7753(2) 0.0126(8) Uani 1 1 d .
O12W O -0.2400(4) 1.2775(3) 0.4997(3) 0.0262(10) Uani 1 1 d .
O13 O -0.1088(3) 1.0346(2) 0.7599(2) 0.0113(8) Uani 1 1 d .
O14 O -0.1819(3) 0.9402(3) 0.6358(3) 0.0173(9) Uani 1 1 d .
O15 O -0.2378(3) 1.1759(3) 0.6361(2) 0.0139(8) Uani 1 1 d .
O16 O -0.2286(3) 1.2264(2) 0.7785(2) 0.0107(8) Uani 1 1 d .
O17 O -0.4901(3) 1.2597(2) 0.6656(3) 0.0159(9) Uani 1 1 d .
O18 O -0.5898(3) 1.2373(2) 0.7703(3) 0.0144(9) Uani 1 1 d .
O19 O -0.7408(3) 1.1030(3) 0.6359(3) 0.0179(9) Uani 1 1 d .
O20 O -0.7449(3) 1.0460(3) 0.7590(3) 0.0133(8) Uani 1 1 d .
O21 O -0.6854(3) 0.8666(2) 0.6364(2) 0.0136(8) Uani 1 1 d .
O22 O -0.6139(3) 0.8612(2) 0.7783(2) 0.0123(8) Uani 1 1 d .
O23 O -0.4169(3) 0.7920(2) 0.6650(3) 0.0151(9) Uani 1 1 d .
O24 O -0.2599(3) 0.8483(2) 0.7708(2) 0.0128(8) Uani 1 1 d .
N1 N 0.6201(4) 0.4736(3) 0.8726(3) 0.0128(10) Uani 1 1 d .
N2 N 0.5853(4) 0.6442(3) 0.8714(3) 0.0131(10) Uani 1 1 d .
N3 N 0.1120(4) 0.9759(3) 0.8764(3) 0.0138(10) Uani 1 1 d .
N4 N 0.1016(4) 1.1463(3) 0.8717(3) 0.0118(10) Uani 1 1 d .
C1 C 0.1798(4) 0.5489(3) 0.7113(3) 0.0071(9) Uani 1 1 d U
C2 C 0.1034(4) 0.6194(4) 0.7142(3) 0.0085(10) Uiso 1 1 d U
C3 C -0.0192(4) 0.6030(3) 0.7120(3) 0.0078(10) Uiso 1 1 d U
C4 C -0.0616(4) 0.5172(4) 0.7105(3) 0.0089(10) Uiso 1 1 d U
C5 C 0.0171(4) 0.4475(3) 0.7119(3) 0.0072(10) Uiso 1 1 d U
C6 C 0.1382(4) 0.4633(4) 0.7117(3) 0.0087(10) Uiso 1 1 d U
C7 C 0.3067(4) 0.5656(3) 0.7004(3) 0.0077(10) Uiso 1 1 d U
C8 C 0.1494(4) 0.7117(4) 0.7163(3) 0.0097(10) Uiso 1 1 d U
C9 C -0.1088(4) 0.6751(3) 0.7056(3) 0.0080(10) Uiso 1 1 d U
C10 C -0.1940(4) 0.4978(3) 0.6998(3) 0.0073(10) Uiso 1 1 d U
C11 C -0.0304(4) 0.3564(4) 0.7127(3) 0.0090(10) Uiso 1 1 d U
C12 C 0.2244(4) 0.3890(3) 0.7052(3) 0.0071(10) Uiso 1 1 d U
C13 C -0.3205(4) 1.0159(4) 0.7126(3) 0.0084(10) Uiso 1 1 d U
C14 C -0.3586(4) 1.1017(3) 0.7129(3) 0.0060(10) Uiso 1 1 d U
C15 C -0.5611(4) 1.0514(3) 0.7120(3) 0.0067(10) Uiso 1 1 d U
C16 C -0.4795(4) 1.1200(3) 0.7137(3) 0.0078(10) Uiso 1 1 d U
C17 C -0.5221(4) 0.9645(3) 0.7124(3) 0.0060(10) Uiso 1 1 d U
C18 C -0.4012(4) 0.9470(3) 0.7144(3) 0.0077(10) Uiso 1 1 d U
C19 C -0.1930(4) 0.9947(3) 0.7025(3) 0.0077(10) Uiso 1 1 d U
C20 C -0.2699(4) 1.1734(3) 0.7065(3) 0.0081(10) Uiso 1 1 d U
C21 C -0.5232(4) 1.2139(3) 0.7161(3) 0.0073(10) Uiso 1 1 d U
C22 C -0.6929(4) 1.0695(3) 0.7024(3) 0.0083(10) Uiso 1 1 d U
C23 C -0.6144(4) 0.8924(4) 0.7064(3) 0.0088(11) Uiso 1 1 d U
C24 C -0.3546(4) 0.8546(3) 0.7164(3) 0.0084(10) Uiso 1 1 d U
C25 C 0.6516(5) 0.3894(4) 0.8692(4) 0.0205(12) Uiso 1 1 d U
H25A H 0.6448 0.3546 0.8139 0.025 Uiso 1 1 calc R
C26 C 0.6933(6) 0.3516(4) 0.9422(4) 0.0290(14) Uani 1 1 d U
H26A H 0.7145 0.2925 0.9366 0.035 Uiso 1 1 calc R
C27 C 0.7036(6) 0.4019(5) 1.0244(5) 0.0326(14) Uani 1 1 d U
H27A H 0.7289 0.3769 1.0753 0.039 Uiso 1 1 calc R
C28 C 0.6762(6) 0.4897(4) 1.0301(4) 0.0284(13) Uani 1 1 d U
H28A H 0.6858 0.5257 1.0850 0.034 Uiso 1 1 calc R
C29 C 0.6339(5) 0.5243(4) 0.9532(4) 0.0201(11) Uani 1 1 d U
C30 C 0.6057(5) 0.6184(4) 0.9515(4) 0.0186(11) Uani 1 1 d U
C31 C 0.5978(6) 0.6769(4) 1.0264(4) 0.0289(13) Uani 1 1 d U
H31A H 0.6101 0.6578 1.0811 0.035 Uiso 1 1 calc R
C32 C 0.5715(6) 0.7642(4) 1.0198(4) 0.0287(14) Uani 1 1 d U
H32A H 0.5694 0.8048 1.0703 0.034 Uiso 1 1 calc R
C33 C 0.5486(6) 0.7903(4) 0.9388(4) 0.0268(14) Uani 1 1 d U
H33A H 0.5279 0.8482 0.9325 0.032 Uiso 1 1 calc R
C34 C 0.5571(5) 0.7278(4) 0.8660(4) 0.0207(12) Uani 1 1 d U
H34A H 0.5424 0.7454 0.8105 0.025 Uiso 1 1 calc R
C35 C 0.1175(6) 0.8889(4) 0.8739(4) 0.0235(12) Uani 1 1 d U
H35A H 0.0996 0.8523 0.8191 0.028 Uiso 1 1 calc R
C36 C 0.1488(6) 0.8498(5) 0.9497(5) 0.0320(14) Uani 1 1 d U
H36A H 0.1519 0.7885 0.9455 0.038 Uiso 1 1 calc R
C37 C 0.1749(6) 0.9030(5) 1.0306(5) 0.0340(14) Uani 1 1 d U
H37A H 0.1958 0.8784 1.0822 0.041 Uiso 1 1 calc R
C38 C 0.1698(6) 0.9949(5) 1.0344(4) 0.0286(13) Uani 1 1 d U
H38A H 0.1876 1.0329 1.0883 0.034 Uiso 1 1 calc R
C39 C 0.1373(5) 1.0276(4) 0.9557(4) 0.0164(11) Uani 1 1 d U
C40 C 0.1274(5) 1.1248(4) 0.9534(4) 0.0173(11) Uani 1 1 d U
C41 C 0.1394(6) 1.1875(4) 1.0281(4) 0.0262(13) Uani 1 1 d U
H41A H 0.1592 1.1708 1.0839 0.031 Uiso 1 1 calc R
C42 C 0.1220(6) 1.2750(4) 1.0198(4) 0.0271(13) Uani 1 1 d U
H42A H 0.1267 1.3178 1.0699 0.033 Uiso 1 1 calc R
C43 C 0.0975(6) 1.2988(4) 0.9372(4) 0.0272(14) Uani 1 1 d U
H43A H 0.0859 1.3577 0.9299 0.033 Uiso 1 1 calc R
C44 C 0.0905(5) 1.2322(4) 0.8643(4) 0.0225(13) Uani 1 1 d U
H44A H 0.0775 1.2481 0.8082 0.027 Uiso 1 1 calc R

loop_
_atom_site_aniso_label
_atom_site_aniso_U_11
_atom_site_aniso_U_22
_atom_site_aniso_U_33
_atom_site_aniso_U_23
_atom_site_aniso_U_13
_atom_site_aniso_U_12
Co1 0.0110(4) 0.0120(4) 0.0105(4) 0.0013(3) 0.0018(3) -0.0004(3)
Co2 0.0057(4) 0.0062(4) 0.0101(4) 0.0012(3) 0.0024(3) 0.0005(3)
Co3 0.0115(4) 0.0120(4) 0.0115(4) 0.0007(3) 0.0030(3) -0.0021(3)
Co4 0.0061(4) 0.0059(4) 0.0106(4) 0.0010(3) 0.0023(3) -0.0009(3)
O1 0.014(2) 0.025(2) 0.018(2) 0.0116(18) 0.0059(16) 0.0001(17)
O1W 0.0064(18) 0.0062(19) 0.014(2) -0.0013(15) 0.0005(15) -0.0002(14)
O2W 0.0102(19) 0.007(2) 0.012(2) 0.0018(15) 0.0049(15) 0.0019(15)
O2 0.0086(19) 0.012(2) 0.016(2) 0.0052(16) 0.0038(15) -0.0003(15)
O3 0.0096(19) 0.009(2) 0.019(2) 0.0040(16) -0.0007(15) -0.0044(15)
O3W 0.014(2) 0.048(3) 0.018(2) 0.005(2) 0.0052(18) -0.013(2)
O4 0.016(2) 0.005(2) 0.019(2) 0.0042(16) -0.0034(16) 0.0005(15)
O4W 0.039(3) 0.016(2) 0.021(2) 0.0038(19) 0.005(2) 0.0050(19)
O5 0.018(2) 0.008(2) 0.009(2) -0.0052(15) 0.0008(16) 0.0026(15)
O5W 0.020(2) 0.043(3) 0.023(3) 0.004(2) 0.0055(18) -0.012(2)
O6 0.0089(19) 0.014(2) 0.010(2) 0.0005(16) 0.0010(15) 0.0046(15)
O6W 0.046(3) 0.018(3) 0.017(2) 0.0021(19) 0.004(2) 0.015(2)
O7 0.008(2) 0.024(2) 0.018(2) -0.0032(18) 0.0056(16) -0.0020(16)
O7W 0.0124(19) 0.009(2) 0.011(2) 0.0009(16) -0.0001(15) -0.0013(15)
O8 0.0093(19) 0.009(2) 0.018(2) -0.0039(16) 0.0044(15) 0.0010(15)
O8W 0.013(2) 0.010(2) 0.015(2) -0.0021(16) 0.0050(16) -0.0020(15)
O9 0.017(2) 0.0041(19) 0.017(2) -0.0013(16) 0.0073(16) -0.0007(15)
O9W 0.019(2) 0.045(3) 0.022(3) -0.001(2) 0.0021(19) 0.011(2)
O10 0.015(2) 0.007(2) 0.020(2) 0.0041(16) 0.0107(16) -0.0007(15)
O10W 0.040(3) 0.026(3) 0.009(2) 0.0024(18) 0.0037(18) -0.014(2)
O11 0.016(2) 0.012(2) 0.0057(19) 0.0022(15) 0.0031(15) 0.0058(15)
O11W 0.015(2) 0.040(3) 0.020(2) 0.002(2) 0.0048(17) 0.0058(19)
O12 0.017(2) 0.011(2) 0.012(2) 0.0041(16) 0.0052(16) 0.0081(16)
O12W 0.037(3) 0.020(3) 0.021(2) 0.004(2) 0.005(2) -0.007(2)
O13 0.0052(18) 0.010(2) 0.019(2) 0.0001(16) 0.0053(15) 0.0011(15)
O14 0.011(2) 0.019(2) 0.020(2) -0.0061(18) 0.0049(16) -0.0005(16)
O15 0.014(2) 0.016(2) 0.013(2) 0.0028(17) 0.0040(16) -0.0069(16)
O16 0.0124(19) 0.007(2) 0.013(2) -0.0018(15) 0.0049(15) -0.0045(15)
O17 0.022(2) 0.006(2) 0.023(2) 0.0044(17) 0.0104(17) 0.0021(16)
O18 0.018(2) 0.009(2) 0.018(2) 0.0033(17) 0.0078(17) 0.0092(16)
O19 0.012(2) 0.024(2) 0.020(2) 0.0118(19) 0.0033(17) 0.0034(17)
O20 0.0062(18) 0.015(2) 0.021(2) 0.0071(17) 0.0053(16) 0.0035(15)
O21 0.015(2) 0.011(2) 0.016(2) 0.0012(16) 0.0051(16) -0.0064(16)
O22 0.015(2) 0.008(2) 0.015(2) 0.0079(16) 0.0024(16) -0.0049(15)
O23 0.019(2) 0.005(2) 0.018(2) -0.0007(16) -0.0010(16) 0.0000(15)
O24 0.015(2) 0.006(2) 0.016(2) -0.0001(16) -0.0005(16) 0.0054(15)
N1 0.017(2) 0.007(2) 0.014(3) 0.0000(19) 0.0014(19) 0.0003(19)
N2 0.019(3) 0.009(2) 0.012(3) 0.0007(19) 0.0047(19) 0.0003(19)
N3 0.019(3) 0.012(3) 0.009(2) 0.000(2) 0.0011(19) 0.0006(19)
N4 0.009(2) 0.009(2) 0.014(3) 0.0017(19) -0.0031(18) -0.0009(18)
C1 0.0061(19) 0.008(2) 0.008(2) 0.0015(17) 0.0015(17) 0.0004(17)
C26 0.045(3) 0.015(3) 0.026(3) 0.005(2) 0.003(3) 0.012(3)
C27 0.050(3) 0.025(3) 0.024(3) 0.009(2) 0.005(3) 0.013(3)
C28 0.047(3) 0.017(3) 0.020(3) 0.005(2) 0.002(2) 0.009(2)
C29 0.033(3) 0.012(2) 0.017(2) 0.005(2) 0.007(2) 0.006(2)
C30 0.030(2) 0.011(2) 0.015(2) 0.002(2) 0.003(2) 0.007(2)
C31 0.047(3) 0.020(3) 0.017(3) -0.002(2) 0.004(2) 0.010(2)
C32 0.047(3) 0.018(3) 0.018(3) -0.006(2) 0.006(2) 0.011(3)
C33 0.039(3) 0.015(3) 0.024(3) 0.000(2) 0.004(3) 0.007(2)
C34 0.034(3) 0.013(3) 0.015(3) 0.004(2) 0.003(2) 0.004(2)
C35 0.041(3) 0.014(3) 0.016(3) 0.005(2) 0.006(2) 0.005(2)
C36 0.055(3) 0.015(3) 0.027(3) 0.009(2) 0.006(3) 0.004(3)
C37 0.054(3) 0.023(3) 0.024(3) 0.008(2) 0.001(3) 0.004(3)
C38 0.044(3) 0.023(3) 0.017(3) 0.003(2) 0.004(2) 0.002(2)
C39 0.029(3) 0.010(2) 0.011(2) 0.0025(19) 0.007(2) 0.002(2)
C40 0.030(3) 0.009(2) 0.012(2) 0.000(2) 0.002(2) -0.001(2)
C41 0.043(3) 0.019(3) 0.013(3) 0.000(2) 0.001(2) 0.000(2)
C42 0.044(3) 0.017(3) 0.018(3) -0.004(2) 0.005(2) -0.001(2)
C43 0.044(3) 0.010(3) 0.022(3) 0.000(2) -0.004(3) 0.000(2)
C44 0.035(3) 0.013(3) 0.017(3) 0.003(2) -0.001(2) 0.001(2)

loop_
_atom_type_symbol
_atom_type_description
_atom_type_scat_dispersion_real
_atom_type_scat_dispersion_imag
_atom_type_scat_source
C C 0.0033 0.0016 'International Tables Vol C Tables 4.2.6.8 and 6.1.1.4'
H H 0.0000 0.0000 'International Tables Vol C Tables 4.2.6.8 and 6.1.1.4'
N N 0.0061 0.0033 'International Tables Vol C Tables 4.2.6.8 and 6.1.1.4'
O O 0.0106 0.0060 'International Tables Vol C Tables 4.2.6.8 and 6.1.1.4'
Co Co 0.3494 0.9721 'International Tables Vol C Tables 4.2.6.8 and 6.1.1.4'

loop_
_geom_angle_atom_site_label_1
_geom_angle_atom_site_label_2
_geom_angle_atom_site_label_3
_geom_angle
_geom_angle_site_symmetry_1
_geom_angle_site_symmetry_3
O3W Co1 O5W 172.4(2) . .
O3W Co1 O11 86.99(16) . .
O5W Co1 O11 94.07(16) . .
O3W Co1 O6 87.43(15) . 2_566
O5W Co1 O6 93.28(16) . 2_566
O11 Co1 O6 165.18(14) . 2_566
O3W Co1 O4W 96.65(18) . .
O5W Co1 O4W 90.95(18) . .
O11 Co1 O4W 83.16(15) . .
O6 Co1 O4W 83.86(15) 2_566 .
O3W Co1 O6W 86.52(19) . .
O5W Co1 O6W 85.88(19) . .
O11 Co1 O6W 96.78(15) . .
O6 Co1 O6W 96.57(15) 2_566 .
O4W Co1 O6W 176.81(17) . .
O2 Co2 O8 175.57(15) . 1_655
O2 Co2 N2 85.97(16) . .
O8 Co2 N2 97.87(16) 1_655 .
O2 Co2 N1 96.28(16) . .
O8 Co2 N1 86.76(16) 1_655 .
N2 Co2 N1 76.98(18) . .
O2 Co2 O1W 86.31(14) . .
O8 Co2 O1W 89.96(14) 1_655 .
N2 Co2 O1W 171.72(15) . .
N1 Co2 O1W 100.92(16) . .
O2 Co2 O2W 90.64(14) . .
O8 Co2 O2W 86.54(14) 1_655 .
N2 Co2 O2W 100.06(16) . .
N1 Co2 O2W 172.23(16) . .
O1W Co2 O2W 83.01(14) . .
O9W Co3 O11W 172.8(2) . .
O9W Co3 O21 86.66(16) . 2_476
O11W Co3 O21 93.71(15) . 2_476
O9W Co3 O15 86.83(16) . .
O11W Co3 O15 94.53(15) . .
O21 Co3 O15 164.31(14) 2_476 .
O9W Co3 O10W 86.67(19) . .
O11W Co3 O10W 86.17(18) . .
O21 Co3 O10W 97.11(15) 2_476 .
O15 Co3 O10W 96.74(15) . .
O9W Co3 O12W 96.65(19) . .
O11W Co3 O12W 90.52(18) . .
O21 Co3 O12W 83.08(15) 2_476 .
O15 Co3 O12W 83.52(16) . .
O10W Co3 O12W 176.68(17) . .
O13 Co4 O20 175.80(16) . 1_655
O13 Co4 N4 92.26(16) . .
O20 Co4 N4 91.31(16) 1_655 .
O13 Co4 N3 91.89(16) . .
O20 Co4 N3 91.09(16) 1_655 .
N4 Co4 N3 76.60(18) . .
O13 Co4 O8W 88.97(14) . .
O20 Co4 O8W 87.56(15) 1_655 .
N4 Co4 O8W 177.23(16) . .
N3 Co4 O8W 100.88(17) . .
O13 Co4 O7W 87.78(14) . .
O20 Co4 O7W 89.43(14) 1_655 .
N4 Co4 O7W 99.93(16) . .
N3 Co4 O7W 176.50(16) . .
O8W Co4 O7W 82.60(14) . .
C7 O2 Co2 128.4(3) . .
C9 O6 Co1 140.9(3) . 2_566
C10 O8 Co2 129.9(3) . 1_455
C12 O11 Co1 141.5(3) . .
C19 O13 Co4 131.0(3) . .
C20 O15 Co3 142.3(3) . .
C22 O20 Co4 130.8(3) . 1_455
C23 O21 Co3 142.1(4) . 2_476
C25 N1 C29 117.8(5) . .
C25 N1 Co2 125.6(4) . .
C29 N1 Co2 116.0(4) . .
C34 N2 C30 118.5(5) . .
C34 N2 Co2 125.1(4) . .
C30 N2 Co2 115.6(4) . .
C35 N3 C39 117.9(5) . .
C35 N3 Co4 125.5(4) . .
C39 N3 Co4 116.5(4) . .
C44 N4 C40 118.0(5) . .
C44 N4 Co4 124.6(4) . .
C40 N4 Co4 117.3(4) . .
C2 C1 C6 120.9(5) . .
C2 C1 C7 118.5(5) . .
C6 C1 C7 120.4(4) . .
C1 C2 C3 119.2(5) . .
C1 C2 C8 120.6(4) . .
C3 C2 C8 120.1(4) . .
C4 C3 C2 119.9(5) . .
C4 C3 C9 118.2(4) . .
C2 C3 C9 121.8(5) . .
C3 C4 C5 120.3(5) . .
C3 C4 C10 120.2(5) . .
C5 C4 C10 119.3(5) . .
C4 C5 C6 119.8(5) . .
C4 C5 C11 119.1(4) . .
C6 C5 C11 121.1(4) . .
C1 C6 C5 119.7(5) . .
C1 C6 C12 118.3(4) . .
C5 C6 C12 121.8(5) . .
O1 C7 O2 127.4(5) . .
O1 C7 C1 116.9(4) . .
O2 C7 C1 115.7(4) . .
O4 C8 O3 126.0(5) . .
O4 C8 C2 119.1(5) . .
O3 C8 C2 114.9(5) . .
O6 C9 O5 122.3(5) . .
O6 C9 C3 121.3(5) . .
O5 C9 C3 116.4(4) . .
O8 C10 O7 126.3(5) . .
O8 C10 C4 116.9(5) . .
O7 C10 C4 116.7(4) . .
O9 C11 O10 126.3(5) . .
O9 C11 C5 118.6(5) . .
O10 C11 C5 115.0(4) . .
O11 C12 O12 122.5(5) . .
O11 C12 C6 120.7(5) . .
O12 C12 C6 116.8(4) . .
C14 C13 C18 120.6(5) . .
C14 C13 C19 119.7(5) . .
C18 C13 C19 119.5(5) . .
C13 C14 C16 119.8(5) . .
C13 C14 C20 118.9(4) . .
C16 C14 C20 121.2(4) . .
C16 C15 C17 120.1(5) . .
C16 C15 C22 119.8(5) . .
C17 C15 C22 119.9(4) . .
C15 C16 C14 120.0(5) . .
C15 C16 C21 119.1(4) . .
C14 C16 C21 120.9(4) . .
C18 C17 C15 119.7(5) . .
C18 C17 C23 122.1(5) . .
C15 C17 C23 118.1(4) . .
C17 C18 C13 119.7(5) . .
C17 C18 C24 121.6(5) . .
C13 C18 C24 118.7(4) . .
O13 C19 O14 126.1(5) . .
O13 C19 C13 117.2(4) . .
O14 C19 C13 116.7(4) . .
O15 C20 O16 124.0(5) . .
O15 C20 C14 120.1(5) . .
O16 C20 C14 115.8(4) . .
O17 C21 O18 126.6(5) . .
O17 C21 C16 117.8(4) . .
O18 C21 C16 115.6(4) . .
O20 C22 O19 126.6(5) . .
O20 C22 C15 116.9(5) . .
O19 C22 C15 116.4(4) . .
O21 C23 O22 123.6(5) . .
O21 C23 C17 120.7(5) . .
O22 C23 C17 115.7(4) . .
O24 C24 O23 126.8(5) . .
O24 C24 C18 116.0(5) . .
O23 C24 C18 117.1(4) . .
N1 C25 C26 123.5(6) . .
C25 C26 C27 119.0(6) . .
C28 C27 C26 118.9(6) . .
C27 C28 C29 119.3(6) . .
N1 C29 C28 121.5(6) . .
N1 C29 C30 114.7(5) . .
C28 C29 C30 123.8(6) . .
N2 C30 C31 121.1(6) . .
N2 C30 C29 116.1(5) . .
C31 C30 C29 122.8(6) . .
C32 C31 C30 119.5(6) . .
C33 C32 C31 119.6(6) . .
C32 C33 C34 117.9(6) . .
N2 C34 C33 123.3(6) . .
N3 C35 C36 122.8(6) . .
C37 C36 C35 119.0(6) . .
C36 C37 C38 119.0(6) . .
C39 C38 C37 117.9(6) . .
N3 C39 C38 123.4(6) . .
N3 C39 C40 114.9(5) . .
C38 C39 C40 121.7(5) . .
N4 C40 C41 122.1(6) . .
N4 C40 C39 114.5(5) . .
C41 C40 C39 123.3(5) . .
C42 C41 C40 119.5(6) . .
C43 C42 C41 119.4(6) . .
C42 C43 C44 118.1(6) . .
N4 C44 C43 122.8(6) . .

loop_
_geom_bond_atom_site_label_1
_geom_bond_atom_site_label_2
_geom_bond_distance
_geom_bond_site_symmetry_2
Co1 O3W 2.026(4) .
Co1 O5W 2.047(4) .
Co1 O11 2.069(4) .
Co1 O6 2.079(4) 2_566
Co1 O4W 2.136(4) .
Co1 O6W 2.146(4) .
Co2 O2 2.067(3) .
Co2 O8 2.069(3) 1_655
Co2 N2 2.115(5) .
Co2 N1 2.123(5) .
Co2 O1W 2.145(4) .
Co2 O2W 2.156(4) .
Co3 O9W 2.024(4) .
Co3 O11W 2.036(4) .
Co3 O21 2.077(4) 2_476
Co3 O15 2.077(4) .
Co3 O10W 2.122(4) .
Co3 O12W 2.156(4) .
Co4 O13 2.065(3) .
Co4 O20 2.068(3) 1_655
Co4 N4 2.101(5) .
Co4 N3 2.121(5) .
Co4 O8W 2.151(4) .
Co4 O7W 2.166(4) .
O1 C7 1.247(6) .
O2 C7 1.271(6) .
O3 C8 1.272(6) .
O4 C8 1.242(6) .
O5 C9 1.290(6) .
O6 C9 1.226(6) .
O6 Co1 2.079(4) 2_566
O7 C10 1.259(6) .
O8 C10 1.253(6) .
O8 Co2 2.069(3) 1_455
O9 C11 1.247(6) .
O10 C11 1.267(6) .
O11 C12 1.241(6) .
O12 C12 1.278(6) .
O13 C19 1.253(6) .
O14 C19 1.257(6) .
O15 C20 1.233(6) .
O16 C20 1.281(6) .
O17 C21 1.242(6) .
O18 C21 1.256(6) .
O19 C22 1.255(6) .
O20 C22 1.251(6) .
O20 Co4 2.068(3) 1_455
O21 C23 1.229(6) .
O21 Co3 2.077(4) 2_476
O22 C23 1.286(6) .
O23 C24 1.259(6) .
O24 C24 1.241(6) .
N1 C25 1.331(7) .
N1 C29 1.351(7) .
N2 C34 1.329(7) .
N2 C30 1.345(7) .
N3 C35 1.325(8) .
N3 C39 1.339(7) .
N4 C44 1.338(7) .
N4 C40 1.342(7) .
C1 C2 1.384(7) .
C1 C6 1.389(7) .
C1 C7 1.508(7) .
C2 C3 1.404(7) .
C2 C8 1.494(7) .
C3 C4 1.389(7) .
C3 C9 1.500(7) .
C4 C5 1.391(7) .
C4 C10 1.499(7) .
C5 C6 1.393(7) .
C5 C11 1.492(7) .
C6 C12 1.503(7) .
C13 C14 1.380(7) .
C13 C18 1.399(7) .
C13 C19 1.516(7) .
C14 C16 1.401(7) .
C14 C20 1.512(7) .
C15 C16 1.389(7) .
C15 C17 1.401(7) .
C15 C22 1.501(7) .
C16 C21 1.515(7) .
C17 C18 1.391(7) .
C17 C23 1.495(7) .
C18 C24 1.511(7) .
C25 C26 1.358(9) .
C26 C27 1.373(9) .
C27 C28 1.369(9) .
C28 C29 1.385(8) .
C29 C30 1.475(8) .
C30 C31 1.377(8) .
C31 C32 1.380(9) .
C32 C33 1.361(9) .
C33 C34 1.386(8) .
C35 C36 1.391(9) .
C36 C37 1.368(10) .
C37 C38 1.396(9) .
C38 C39 1.381(8) .
C39 C40 1.494(8) .
C40 C41 1.372(8) .
C41 C42 1.373(9) .
C42 C43 1.371(9) .
C43 C44 1.392(8) .
